data_7014453
loop_
_publ_author_name
'Sugimoto, Hideki'
'Tano, Hiroyuki'
'Suyama, Koichiro'
'Kobayashi, Tomoya'
'Miyake, Hiroyuki'
'Itoh, Shinobu'
'Mtei, Regina P.'
'Kirk, Martin L.'

_publ_section_title
;
 Chalcogenidobis(ene-1,2-dithiolate)molybdenum(IV) complexes
 (chalcogenide E = O, S, Se): probing Mo\\tb E and ene-1,2-dithiolate
 substituent effects on geometric and electronic structure.
;
_journal_issue 5
_journal_name_full 'Dalton transactions (Cambridge, England : 2003)'
_journal_page_first 1119
_journal_page_last 1131
_journal_paper_doi 10.1039/c0dt00871k
_journal_volume 40
_journal_year 2011
_chemical_formula_moiety 'C28 H52 Mo N2 O8 S5 '
_chemical_formula_sum 'C28 H52 Mo N2 O8 S5'
_chemical_formula_weight 800.97
_space_group_IT_number 61
_symmetry_cell_setting orthorhombic
_symmetry_Int_Tables_number 61
_symmetry_space_group_name_Hall '-P 2ac 2ab'
_symmetry_space_group_name_H-M 'P b c a'
_cell_angle_alpha 90.0000
_cell_angle_beta 90.0000
_cell_angle_gamma 90.0000
_cell_formula_units_Z 8
_cell_length_a 12.8056(5)
_cell_length_b 18.2219(8)
_cell_length_c 31.5759(15)
_cell_measurement_reflns_used 14421
_cell_measurement_temperature 100.1
_cell_measurement_theta_max 27.5
_cell_measurement_theta_min 4.0
_cell_volume 7368.0(6)
_computing_cell_refinement CrystalClear
_computing_data_collection CrystalClear
_computing_data_reduction CrystalStructure
_computing_publication_material 'CrystalStructure 3.8'
_computing_structure_refinement CRYSTALS
_computing_structure_solution SIR92
_diffrn_ambient_temperature 100.1
_diffrn_detector_area_resol_mean 7.31
_diffrn_measured_fraction_theta_full 0.943
_diffrn_measured_fraction_theta_max 0.943
_diffrn_measurement_device_type 'Rigaku Mercury'
_diffrn_measurement_method \w
_diffrn_radiation_type 'Mo K\a'
_diffrn_radiation_wavelength 0.71070
_diffrn_reflns_av_R_equivalents 0.042
_diffrn_reflns_limit_h_max 14
_diffrn_reflns_limit_h_min -16
_diffrn_reflns_limit_k_max 12
_diffrn_reflns_limit_k_min -23
_diffrn_reflns_limit_l_max 37
_diffrn_reflns_limit_l_min -41
_diffrn_reflns_number 54114
_diffrn_reflns_theta_full 27.48
_diffrn_reflns_theta_max 27.48
_exptl_absorpt_coefficient_mu 0.685
_exptl_absorpt_correction_T_max 0.902
_exptl_absorpt_correction_T_min 0.754
_exptl_absorpt_correction_type multi-scan
_exptl_absorpt_process_details 'Jacobson, R. (1998) Private communication'
_exptl_crystal_colour brown
_exptl_crystal_density_diffrn 1.444
_exptl_crystal_density_method 'not measured'
_exptl_crystal_description block
_exptl_crystal_F_000 3360.00
_exptl_crystal_size_max 0.32
_exptl_crystal_size_mid 0.18
_exptl_crystal_size_min 0.15
_refine_diff_density_max 1.37
_refine_diff_density_min -1.29
_refine_ls_extinction_method none
_refine_ls_goodness_of_fit_ref 1.053
_refine_ls_hydrogen_treatment refall
_refine_ls_number_parameters 488
_refine_ls_number_reflns 5880
_refine_ls_R_factor_gt 0.0712
_refine_ls_shift/su_max 0.0000
_refine_ls_structure_factor_coef Fsqd
_refine_ls_weighting_details 'w = 1/[0.0010Fo^2^ + 3.0000\s(Fo^2^) + 0.5000]/(4Fo^2^)'
_refine_ls_weighting_scheme calc
_refine_ls_wR_factor_ref 0.1457
_reflns_number_gt 5791
_reflns_number_total 7969
_reflns_threshold_expression F^2^>2.0\s(F^2^)
_cod_data_source_file C0DT00871K.TXT
_cod_data_source_block '__MoSLCOOMe'
_cod_original_formula_sum 'C28 H52 Mo N2 O8 S5 '
_cod_database_code 7014453

loop_
_symmetry_equiv_pos_site_id
_symmetry_equiv_pos_as_xyz
1 +X,+Y,+Z
2 1/2-X,1/2+Y,+Z
3 +X,1/2-Y,1/2+Z
4 1/2-X,-Y,1/2+Z
5 -X,-Y,-Z
6 1/2+X,1/2-Y,-Z
7 -X,1/2+Y,1/2-Z
8 1/2+X,+Y,1/2-Z

loop_
_atom_site_label
_atom_site_type_symbol
_atom_site_fract_x
_atom_site_fract_y
_atom_site_fract_z
_atom_site_U_iso_or_equiv
_atom_site_adp_type
_atom_site_occupancy
_atom_site_symmetry_multiplicity
_atom_site_calc_flag
_atom_site_refinement_flags
_atom_site_disorder_assembly
_atom_site_disorder_group
Mo(1) Mo 0.10310(4) 0.15887(2) 0.627960(10) 0.03250(11) Uani 1.00 1 d . . .
S(1) S 0.09500(12) 0.07143(7) 0.68360(4) 0.0353(3) Uani 1.00 1 d . . .
S(2) S -0.05653(11) 0.10356(7) 0.60742(4) 0.0352(3) Uani 1.00 1 d . . .
S(3) S 0.13262(12) 0.16520(8) 0.55420(4) 0.0414(3) Uani 1.00 1 d . . .
S(4) S 0.28421(14) 0.13517(8) 0.63013(6) 0.0580(4) Uani 1.00 1 d . . .
S(5) S 0.07222(15) 0.26545(9) 0.65431(5) 0.0572(4) Uani 1.00 1 d . . .
O(1) O -0.2274(3) -0.0348(2) 0.67388(15) 0.0679(15) Uani 1.00 1 d . . .
O(2) O -0.2457(3) 0.0144(2) 0.61029(12) 0.0497(11) Uani 1.00 1 d . . .
O(3) O -0.0312(3) -0.0876(2) 0.71581(12) 0.0494(11) Uani 1.00 1 d . . .
O(4) O -0.0871(3) 0.0121(2) 0.75011(13) 0.0536(12) Uani 1.00 1 d . . .
O(5) O 0.3533(8) 0.1058(4) 0.4914(2) 0.063(2) Uani 0.50 1 d P . .
O(6) O 0.3074(7) 0.2229(4) 0.4907(2) 0.039(2) Uani 0.50 1 d P . .
O(7) O 0.5030(7) 0.1100(5) 0.6066(3) 0.066(2) Uani 0.50 1 d P . .
O(8) O 0.4894(10) 0.1886(8) 0.5553(3) 0.051(3) Uani 0.50 1 d P . .
O(9) O 0.2403(7) 0.1690(6) 0.4650(2) 0.072(3) Uani 0.50 1 d P . .
O(10) O 0.3943(7) 0.2008(4) 0.4914(2) 0.050(2) Uani 0.50 1 d P . .
O(11) O 0.4763(7) 0.0845(5) 0.5448(2) 0.064(3) Uani 0.50 1 d P . .
O(12) O 0.5071(13) 0.1904(10) 0.5786(6) 0.086(5) Uani 0.50 1 d P . .
N(1) N -0.2505(3) 0.2367(2) 0.70873(14) 0.0402(12) Uani 1.00 1 d . . .
N(2) N 0.1753(3) -0.0933(2) 0.57146(13) 0.0334(11) Uani 1.00 1 d . . .
C(1) C -0.0271(4) 0.0303(2) 0.68115(15) 0.0325(12) Uani 1.00 1 d . . .
C(2) C -0.0935(4) 0.0426(2) 0.64860(15) 0.0336(12) Uani 1.00 1 d . . .
C(3) C 0.2676(5) 0.1627(3) 0.5460(2) 0.0485(17) Uani 1.00 1 d . . .
C(4) C 0.3342(4) 0.1495(2) 0.5786(2) 0.060(2) Uani 1.00 1 d . . .
C(5) C -0.0499(4) -0.0233(3) 0.71627(16) 0.0378(14) Uani 1.00 1 d . . .
C(6) C -0.1063(6) -0.0303(4) 0.7876(2) 0.067(2) Uani 1.00 1 d . . .
C(7) C -0.1934(4) 0.0024(3) 0.64665(19) 0.0419(15) Uani 1.00 1 d . . .
C(8) C -0.3423(5) -0.0238(4) 0.6062(2) 0.064(2) Uani 1.00 1 d . . .
C(9) C 0.3045(6) 0.1689(4) 0.5024(2) 0.076(2) Uani 1.00 1 d . . .
C(10) C 0.3610(13) 0.2315(8) 0.4487(3) 0.055(4) Uani 0.50 1 d P . .
C(11) C 0.4462(6) 0.1430(4) 0.5730(4) 0.105(3) Uani 1.00 1 d . . .
C(12) C 0.6062(7) 0.1783(6) 0.5489(3) 0.111(3) Uani 1.00 1 d . . .
C(13) C 0.4310(11) 0.2110(7) 0.4479(3) 0.046(3) Uani 0.50 1 d P . .
C(14) C -0.2430(5) 0.2522(4) 0.6617(2) 0.067(2) Uani 1.00 1 d . . .
C(15) C -0.3367(6) 0.2887(4) 0.6438(2) 0.075(2) Uani 1.00 1 d . . .
C(16) C -0.2538(5) 0.3084(3) 0.7342(2) 0.0575(19) Uani 1.00 1 d . . .
C(17) C -0.1529(6) 0.3525(4) 0.7298(3) 0.079(2) Uani 1.00 1 d . . .
C(18) C -0.1570(5) 0.1917(4) 0.7213(2) 0.062(2) Uani 1.00 1 d . . .
C(19) C -0.1476(7) 0.1770(4) 0.7675(2) 0.078(2) Uani 1.00 1 d . . .
C(20) C -0.3513(5) 0.1964(4) 0.7208(2) 0.068(2) Uani 1.00 1 d . . .
C(21) C -0.3634(6) 0.1207(4) 0.6993(2) 0.072(2) Uani 1.00 1 d . . .
C(22) C 0.1740(7) -0.1651(4) 0.5980(2) 0.075(2) Uani 1.00 1 d . . .
C(23) C 0.1596(6) -0.1523(3) 0.64493(19) 0.0582(19) Uani 1.00 1 d . . .
C(24) C 0.0658(7) -0.0556(4) 0.5786(3) 0.088(3) Uani 1.00 1 d . . .
C(25) C -0.0241(5) -0.1022(4) 0.5604(2) 0.064(2) Uani 1.00 1 d . . .
C(26) C 0.2481(7) -0.0375(4) 0.5892(3) 0.085(2) Uani 1.00 1 d . . .
C(27) C 0.3689(6) -0.0718(6) 0.5835(3) 0.118(4) Uani 1.00 1 d . . .
C(28) C 0.1880(7) -0.1141(5) 0.5274(2) 0.086(3) Uani 1.00 1 d . . .
C(29) C 0.1928(7) -0.0390(5) 0.4982(2) 0.099(3) Uani 1.00 1 d . . .
H(1) H -0.1760 -0.0480 0.7870 0.081 Uiso 1.00 1 c R . .
H(2) H -0.0965 -0.0008 0.8121 0.081 Uiso 1.00 1 c R . .
H(3) H -0.0592 -0.0706 0.7883 0.081 Uiso 1.00 1 c R . .
H(4) H -0.3309 -0.0706 0.5938 0.076 Uiso 1.00 1 c R . .
H(5) H -0.3877 0.0041 0.5886 0.076 Uiso 1.00 1 c R . .
H(6) H -0.3731 -0.0297 0.6333 0.076 Uiso 1.00 1 c R . .
H(7) H -0.1845 0.2834 0.6574 0.080 Uiso 1.00 1 c R . .
H(8) H -0.2323 0.2071 0.6473 0.080 Uiso 1.00 1 c R . .
H(9) H -0.3842 0.2524 0.6340 0.090 Uiso 1.00 1 c R . .
H(10) H -0.3161 0.3189 0.6207 0.090 Uiso 1.00 1 c R . .
H(11) H -0.3696 0.3181 0.6648 0.090 Uiso 1.00 1 c R . .
H(12) H -0.3098 0.3380 0.7243 0.069 Uiso 1.00 1 c R . .
H(13) H -0.2646 0.2968 0.7632 0.069 Uiso 1.00 1 c R . .
H(14) H -0.1055 0.3375 0.7512 0.095 Uiso 1.00 1 c R . .
H(15) H -0.1659 0.4036 0.7324 0.095 Uiso 1.00 1 c R . .
H(16) H -0.1234 0.3427 0.7027 0.095 Uiso 1.00 1 c R . .
H(17) H -0.1604 0.1457 0.7073 0.074 Uiso 1.00 1 c R . .
H(18) H -0.0962 0.2173 0.7124 0.074 Uiso 1.00 1 c R . .
H(19) H -0.1090 0.2155 0.7803 0.093 Uiso 1.00 1 c R . .
H(20) H -0.1133 0.1316 0.7724 0.093 Uiso 1.00 1 c R . .
H(21) H -0.2158 0.1754 0.7793 0.093 Uiso 1.00 1 c R . .
H(22) H -0.3530 0.1897 0.7506 0.081 Uiso 1.00 1 c R . .
H(23) H -0.4086 0.2261 0.7124 0.081 Uiso 1.00 1 c R . .
H(24) H -0.3978 0.1262 0.6728 0.087 Uiso 1.00 1 c R . .
H(25) H -0.4032 0.0892 0.7170 0.087 Uiso 1.00 1 c R . .
H(26) H -0.2961 0.1002 0.6949 0.087 Uiso 1.00 1 c R . .
H(27) H 0.2266 -0.1467 0.6575 0.070 Uiso 1.00 1 c R . .
H(28) H 0.1243 -0.1924 0.6578 0.070 Uiso 1.00 1 c R . .
H(29) H 0.1203 -0.1087 0.6490 0.070 Uiso 1.00 1 c R . .
H(30) H -0.0360 -0.0883 0.5318 0.076 Uiso 1.00 1 c R . .
H(31) H -0.0861 -0.0950 0.5764 0.076 Uiso 1.00 1 c R . .
H(32) H -0.0047 -0.1525 0.5615 0.076 Uiso 1.00 1 c R . .
H(33) H 0.2421 0.0083 0.5751 0.102 Uiso 1.00 1 c R . .
H(34) H 0.2336 -0.0311 0.6185 0.102 Uiso 1.00 1 c R . .
H(35) H 0.3864 -0.1015 0.6072 0.142 Uiso 1.00 1 c R . .
H(36) H 0.4188 -0.0336 0.5806 0.142 Uiso 1.00 1 c R . .
H(37) H 0.3687 -0.1011 0.5586 0.142 Uiso 1.00 1 c R . .
H(38) H 0.2498 -0.1423 0.5242 0.103 Uiso 1.00 1 c R . .
H(39) H 0.1293 -0.1425 0.5190 0.103 Uiso 1.00 1 c R . .
H(40) H 0.1247 -0.0246 0.4898 0.118 Uiso 1.00 1 c R . .
H(41) H 0.2343 -0.0478 0.4738 0.118 Uiso 1.00 1 c R . .
H(42) H 0.2236 -0.0011 0.5146 0.118 Uiso 1.00 1 c R . .
H(43) H 0.1175 -0.1947 0.5886 0.090 Uiso 1.00 1 c R . .
H(44) H 0.2379 -0.1903 0.5934 0.090 Uiso 1.00 1 c R . .
H(45) H 0.0544 -0.0498 0.6082 0.106 Uiso 1.00 1 c R . .
H(46) H 0.0652 -0.0089 0.5653 0.106 Uiso 1.00 1 c R . .

loop_
_atom_site_aniso_label
_atom_site_aniso_U_11
_atom_site_aniso_U_22
_atom_site_aniso_U_33
_atom_site_aniso_U_12
_atom_site_aniso_U_13
_atom_site_aniso_U_23
Mo(1) 0.0516(2) 0.01717(19) 0.0288(2) -0.00177(19) -0.0038(2) -0.00100(16)
S(1) 0.0526(8) 0.0263(5) 0.0270(5) -0.0056(5) -0.0096(5) 0.0034(4)
S(2) 0.0519(8) 0.0243(5) 0.0293(5) 0.0007(5) -0.0097(5) 0.0037(4)
S(3) 0.0426(8) 0.0504(8) 0.0311(6) -0.0031(6) 0.0059(5) -0.0084(5)
S(4) 0.0548(9) 0.0303(6) 0.0888(12) -0.0126(6) -0.0278(9) 0.0147(7)
S(5) 0.0846(13) 0.0365(7) 0.0504(8) -0.0097(7) 0.0116(8) 0.0017(6)
O(1) 0.062(3) 0.068(3) 0.073(3) -0.020(2) -0.020(2) 0.037(2)
O(2) 0.047(2) 0.063(2) 0.038(2) -0.002(2) -0.0126(18) -0.0054(18)
O(3) 0.076(2) 0.035(2) 0.038(2) 0.0056(19) 0.009(2) 0.0100(16)
O(4) 0.083(3) 0.038(2) 0.040(2) 0.004(2) 0.021(2) 0.0050(17)
O(5) 0.107(7) 0.048(4) 0.035(4) 0.022(5) 0.024(4) 0.007(3)
O(6) 0.054(5) 0.044(4) 0.018(3) -0.008(4) 0.010(3) 0.001(3)
O(7) 0.059(5) 0.079(6) 0.059(5) 0.010(5) 0.001(4) 0.028(5)
O(8) 0.035(7) 0.041(5) 0.078(7) 0.008(5) 0.033(6) 0.015(6)
O(9) 0.042(5) 0.144(10) 0.031(4) -0.012(5) 0.001(3) 0.013(5)
O(10) 0.054(5) 0.058(5) 0.039(4) -0.029(4) -0.001(4) 0.015(3)
O(11) 0.060(6) 0.067(6) 0.065(5) 0.003(4) 0.016(4) 0.007(4)
O(12) 0.044(7) 0.057(7) 0.157(16) -0.007(5) -0.007(11) 0.008(11)
N(1) 0.041(2) 0.039(2) 0.040(2) 0.003(2) -0.002(2) -0.0013(19)
N(2) 0.048(2) 0.0176(18) 0.034(2) 0.0002(17) -0.0039(19) -0.0020(16)
C(1) 0.047(3) 0.020(2) 0.030(2) 0.001(2) -0.002(2) 0.0002(18)
C(2) 0.046(3) 0.024(2) 0.030(2) 0.003(2) -0.005(2) 0.0011(18)
C(3) 0.045(3) 0.029(2) 0.071(4) -0.007(2) 0.015(3) -0.018(2)
C(4) 0.037(3) 0.020(2) 0.124(6) -0.005(2) 0.005(3) 0.004(3)
C(5) 0.048(3) 0.038(2) 0.028(2) 0.003(2) -0.000(2) 0.003(2)
C(6) 0.098(5) 0.064(4) 0.040(3) -0.001(3) 0.028(3) 0.014(3)
C(7) 0.049(3) 0.033(2) 0.043(3) 0.003(2) -0.003(2) 0.003(2)
C(8) 0.061(4) 0.062(4) 0.068(4) -0.010(3) -0.007(3) -0.004(3)
C(9) 0.070(5) 0.073(5) 0.086(5) -0.041(4) 0.043(4) -0.049(4)
C(10) 0.072(9) 0.060(8) 0.032(6) -0.011(7) 0.024(6) 0.011(5)
C(11) 0.040(4) 0.041(4) 0.234(12) 0.006(3) 0.008(6) 0.047(6)
C(12) 0.077(6) 0.110(7) 0.147(9) 0.013(5) 0.070(6) 0.010(6)
C(13) 0.049(7) 0.055(7) 0.034(6) -0.016(6) 0.014(5) 0.011(5)
C(14) 0.064(4) 0.089(5) 0.047(3) -0.015(3) 0.007(3) -0.006(3)
C(15) 0.093(6) 0.078(5) 0.055(4) 0.008(4) -0.022(4) 0.016(3)
C(16) 0.055(4) 0.053(3) 0.064(4) 0.004(3) -0.013(3) -0.006(3)
C(17) 0.071(5) 0.057(4) 0.110(6) -0.005(3) -0.027(4) -0.010(4)
C(18) 0.047(3) 0.065(4) 0.073(4) 0.010(3) 0.004(3) -0.004(3)
C(19) 0.086(5) 0.080(5) 0.067(4) 0.038(4) -0.005(4) 0.014(4)
C(20) 0.056(4) 0.063(4) 0.084(5) -0.007(3) 0.014(3) -0.012(3)
C(21) 0.078(5) 0.070(4) 0.069(4) -0.030(4) 0.014(4) -0.014(3)
C(22) 0.094(6) 0.050(4) 0.080(5) 0.021(3) 0.013(4) 0.016(3)
C(23) 0.084(5) 0.053(3) 0.038(3) 0.016(3) 0.018(3) 0.018(2)
C(24) 0.097(6) 0.071(5) 0.097(6) 0.017(4) -0.013(5) 0.010(4)
C(25) 0.047(4) 0.060(4) 0.085(5) -0.004(3) -0.012(3) -0.003(3)
C(26) 0.090(6) 0.072(5) 0.093(6) -0.015(4) -0.020(5) 0.001(4)
C(27) 0.058(5) 0.174(10) 0.123(8) -0.057(5) -0.032(5) 0.078(8)
C(28) 0.110(7) 0.081(5) 0.066(4) 0.004(5) 0.008(4) -0.003(4)
C(29) 0.115(7) 0.150(8) 0.031(3) 0.052(6) -0.003(4) 0.024(4)

loop_
_atom_type_symbol
_atom_type_description
_atom_type_scat_dispersion_real
_atom_type_scat_dispersion_imag
_atom_type_scat_source
C C 0.003 0.002
;
International Tables for Crystallography
(1992, Vol. C, Tables 4.2.6.8 and 6.1.1.4)
;
H H 0.000 0.000
;
International Tables for Crystallography
(1992, Vol. C, Table 6.1.1.4)
;
Mo Mo -1.683 0.686
;
International Tables for Crystallography
(1992, Vol. C, Tables 4.2.6.8 and 6.1.1.4)
;
N N 0.006 0.003
;
International Tables for Crystallography
(1992, Vol. C, Tables 4.2.6.8 and 6.1.1.4)
;
O O 0.011 0.006
;
International Tables for Crystallography
(1992, Vol. C, Tables 4.2.6.8 and 6.1.1.4)
;
S S 0.125 0.123
;
International Tables for Crystallography
(1992, Vol. C, Tables 4.2.6.8 and 6.1.1.4)
;

loop_
_geom_angle_atom_site_label_1
_geom_angle_atom_site_label_2
_geom_angle_atom_site_label_3
_geom_angle
_geom_angle_publ_flag
_geom_angle_site_symmetry_1
_geom_angle_site_symmetry_2
_geom_angle_site_symmetry_3
S(1) Mo(1) S(2) 83.07(4) yes . . .
S(1) Mo(1) S(3) 140.30(4) yes . . .
S(1) Mo(1) S(4) 84.18(5) yes . . .
S(1) Mo(1) S(5) 108.17(5) yes . . .
S(2) Mo(1) S(3) 83.62(4) yes . . .
S(2) Mo(1) S(4) 141.06(5) yes . . .
S(2) Mo(1) S(5) 109.36(6) yes . . .
S(3) Mo(1) S(4) 83.13(6) yes . . .
S(3) Mo(1) S(5) 111.53(5) yes . . .
S(4) Mo(1) S(5) 109.56(6) yes . . .
Mo(1) S(1) C(1) 107.21(16) yes . . .
Mo(1) S(2) C(2) 107.22(18) yes . . .
Mo(1) S(3) C(3) 107.7(2) yes . . .
Mo(1) S(4) C(4) 107.6(2) yes . . .
C(7) O(2) C(8) 115.5(4) yes . . .
C(5) O(4) C(6) 117.4(4) yes . . .
O(9) O(6) O(10) 108.6(8) yes . . .
O(9) O(6) C(9) 64.5(7) yes . . .
O(9) O(6) C(10) 81.7(7) yes . . .
O(10) O(6) C(9) 73.0(8) yes . . .
O(10) O(6) C(10) 67.8(8) yes . . .
C(9) O(6) C(10) 115.1(9) yes . . .
O(12) O(7) C(11) 42.9(7) yes . . .
O(12) O(8) C(11) 73.0(17) yes . . .
O(12) O(8) C(12) 81.1(17) yes . . .
C(11) O(8) C(12) 116.9(12) yes . . .
O(6) O(9) C(9) 41.2(5) yes . . .
O(6) O(10) C(9) 48.9(6) yes . . .
O(6) O(10) C(10) 66.1(8) yes . . .
O(6) O(10) C(13) 104.0(8) yes . . .
C(9) O(10) C(10) 98.6(9) yes . . .
C(9) O(10) C(13) 125.2(9) yes . . .
C(10) O(10) C(13) 38.0(8) yes . . .
O(7) O(12) O(8) 117(2) yes . . .
O(7) O(12) C(11) 55.3(9) yes . . .
O(7) O(12) C(12) 102.1(11) yes . . .
O(8) O(12) C(11) 68.2(18) yes . . .
O(8) O(12) C(12) 70.4(16) yes . . .
C(11) O(12) C(12) 109.7(14) yes . . .
C(14) N(1) C(16) 110.8(4) yes . . .
C(14) N(1) C(18) 108.1(4) yes . . .
C(14) N(1) C(20) 112.8(5) yes . . .
C(16) N(1) C(18) 110.3(4) yes . . .
C(16) N(1) C(20) 104.7(4) yes . . .
C(18) N(1) C(20) 110.1(4) yes . . .
C(22) N(2) C(24) 106.2(5) yes . . .
C(22) N(2) C(26) 112.2(5) yes . . .
C(22) N(2) C(28) 107.4(5) yes . . .
C(24) N(2) C(26) 101.9(5) yes . . .
C(24) N(2) C(28) 110.5(5) yes . . .
C(26) N(2) C(28) 118.0(5) yes . . .
S(1) C(1) C(2) 121.9(3) yes . . .
S(1) C(1) C(5) 114.9(3) yes . . .
C(2) C(1) C(5) 123.0(4) yes . . .
S(2) C(2) C(1) 119.5(4) yes . . .
S(2) C(2) C(7) 120.8(3) yes . . .
C(1) C(2) C(7) 119.6(4) yes . . .
S(3) C(3) C(4) 120.9(5) yes . . .
S(3) C(3) C(9) 117.3(5) yes . . .
C(4) C(3) C(9) 121.6(6) yes . . .
S(4) C(4) C(3) 119.7(5) yes . . .
S(4) C(4) C(11) 117.3(7) yes . . .
C(3) C(4) C(11) 123.0(8) yes . . .
O(3) C(5) O(4) 123.7(4) yes . . .
O(3) C(5) C(1) 126.0(4) yes . . .
O(4) C(5) C(1) 110.1(4) yes . . .
O(1) C(7) O(2) 122.2(5) yes . . .
O(1) C(7) C(2) 125.1(5) yes . . .
O(2) C(7) C(2) 112.7(4) yes . . .
O(5) C(9) O(6) 133.5(9) yes . . .
O(5) C(9) O(9) 93.1(7) yes . . .
O(5) C(9) O(10) 84.6(7) yes . . .
O(5) C(9) C(3) 108.9(7) yes . . .
O(6) C(9) O(9) 74.4(8) yes . . .
O(6) C(9) O(10) 58.1(7) yes . . .
O(6) C(9) C(3) 114.6(8) yes . . .
O(9) C(9) O(10) 106.2(7) yes . . .
O(9) C(9) C(3) 126.0(7) yes . . .
O(10) C(9) C(3) 124.0(7) yes . . .
O(6) C(10) O(10) 46.1(6) yes . . .
O(6) C(10) C(13) 113.9(13) yes . . .
O(10) C(10) C(13) 67.9(11) yes . . .
O(7) C(11) O(8) 115.0(10) yes . . .
O(7) C(11) O(11) 90.6(7) yes . . .
O(7) C(11) O(12) 81.8(11) yes . . .
O(7) C(11) C(4) 116.8(9) yes . . .
O(8) C(11) O(11) 96.1(11) yes . . .
O(8) C(11) O(12) 38.8(11) yes . . .
O(8) C(11) C(4) 118.7(10) yes . . .
O(11) C(11) O(12) 117.3(12) yes . . .
O(11) C(11) C(4) 113.6(7) yes . . .
O(12) C(11) C(4) 125.2(11) yes . . .
O(8) C(12) O(12) 28.5(8) yes . . .
O(10) C(13) C(10) 74.2(11) yes . . .
N(1) C(14) C(15) 114.1(5) yes . . .
N(1) C(16) C(17) 112.1(5) yes . . .
N(1) C(18) C(19) 114.9(6) yes . . .
N(1) C(20) C(21) 113.8(6) yes . . .
N(2) C(22) C(23) 113.6(5) yes . . .
N(2) C(24) C(25) 111.8(6) yes . . .
N(2) C(26) C(27) 106.4(6) yes . . .
N(2) C(28) C(29) 108.8(6) yes . . .
O(4) C(6) H(1) 109.1 no . . .
O(4) C(6) H(2) 110.1 no . . .
O(4) C(6) H(3) 109.2 no . . .
H(1) C(6) H(2) 109.5 no . . .
H(1) C(6) H(3) 109.5 no . . .
H(2) C(6) H(3) 109.5 no . . .
O(2) C(8) H(4) 110.0 no . . .
O(2) C(8) H(5) 108.9 no . . .
O(2) C(8) H(6) 109.5 no . . .
H(4) C(8) H(5) 109.5 no . . .
H(4) C(8) H(6) 109.5 no . . .
H(5) C(8) H(6) 109.5 no . . .
N(1) C(14) H(7) 107.7 no . . .
N(1) C(14) H(8) 108.4 no . . .
C(15) C(14) H(7) 108.3 no . . .
C(15) C(14) H(8) 108.8 no . . .
H(7) C(14) H(8) 109.5 no . . .
C(14) C(15) H(9) 109.2 no . . .
C(14) C(15) H(10) 109.1 no . . .
C(14) C(15) H(11) 110.1 no . . .
H(9) C(15) H(10) 109.5 no . . .
H(9) C(15) H(11) 109.5 no . . .
H(10) C(15) H(11) 109.5 no . . .
N(1) C(16) H(12) 109.4 no . . .
N(1) C(16) H(13) 108.6 no . . .
C(17) C(16) H(12) 108.0 no . . .
C(17) C(16) H(13) 109.2 no . . .
H(12) C(16) H(13) 109.5 no . . .
C(16) C(17) H(14) 108.8 no . . .
C(16) C(17) H(15) 111.0 no . . .
C(16) C(17) H(16) 108.6 no . . .
H(14) C(17) H(15) 109.5 no . . .
H(14) C(17) H(16) 109.5 no . . .
H(15) C(17) H(16) 109.5 no . . .
N(1) C(18) H(17) 108.8 no . . .
N(1) C(18) H(18) 107.9 no . . .
C(19) C(18) H(17) 107.5 no . . .
C(19) C(18) H(18) 108.2 no . . .
H(17) C(18) H(18) 109.5 no . . .
C(18) C(19) H(19) 109.1 no . . .
C(18) C(19) H(20) 110.9 no . . .
C(18) C(19) H(21) 108.5 no . . .
H(19) C(19) H(20) 109.5 no . . .
H(19) C(19) H(21) 109.5 no . . .
H(20) C(19) H(21) 109.5 no . . .
N(1) C(20) H(22) 109.1 no . . .
N(1) C(20) H(23) 108.0 no . . .
C(21) C(20) H(22) 108.6 no . . .
C(21) C(20) H(23) 107.9 no . . .
H(22) C(20) H(23) 109.5 no . . .
C(20) C(21) H(24) 109.9 no . . .
C(20) C(21) H(25) 109.6 no . . .
C(20) C(21) H(26) 108.9 no . . .
H(24) C(21) H(25) 109.5 no . . .
H(24) C(21) H(26) 109.5 no . . .
H(25) C(21) H(26) 109.5 no . . .
N(2) C(22) H(43) 108.5 no . . .
N(2) C(22) H(44) 108.3 no . . .
C(23) C(22) H(43) 107.5 no . . .
C(23) C(22) H(44) 109.3 no . . .
H(43) C(22) H(44) 109.5 no . . .
C(22) C(23) H(27) 108.5 no . . .
C(22) C(23) H(28) 111.0 no . . .
C(22) C(23) H(29) 108.9 no . . .
H(27) C(23) H(28) 109.5 no . . .
H(27) C(23) H(29) 109.5 no . . .
H(28) C(23) H(29) 109.5 no . . .
N(2) C(24) H(45) 109.1 no . . .
N(2) C(24) H(46) 109.5 no . . .
C(25) C(24) H(45) 108.3 no . . .
C(25) C(24) H(46) 108.8 no . . .
H(45) C(24) H(46) 109.5 no . . .
C(24) C(25) H(30) 109.2 no . . .
C(24) C(25) H(31) 110.5 no . . .
C(24) C(25) H(32) 108.8 no . . .
H(30) C(25) H(31) 109.5 no . . .
H(30) C(25) H(32) 109.5 no . . .
H(31) C(25) H(32) 109.5 no . . .
N(2) C(26) H(33) 111.9 no . . .
N(2) C(26) H(34) 109.2 no . . .
C(27) C(26) H(33) 110.6 no . . .
C(27) C(26) H(34) 109.2 no . . .
H(33) C(26) H(34) 109.5 no . . .
C(26) C(27) H(35) 110.3 no . . .
C(26) C(27) H(36) 110.9 no . . .
C(26) C(27) H(37) 107.2 no . . .
H(35) C(27) H(36) 109.5 no . . .
H(35) C(27) H(37) 109.5 no . . .
H(36) C(27) H(37) 109.5 no . . .
N(2) C(28) H(38) 109.8 no . . .
N(2) C(28) H(39) 108.7 no . . .
C(29) C(28) H(38) 111.0 no . . .
C(29) C(28) H(39) 109.1 no . . .
H(38) C(28) H(39) 109.5 no . . .
C(28) C(29) H(40) 110.5 no . . .
C(28) C(29) H(41) 109.5 no . . .
C(28) C(29) H(42) 108.3 no . . .
H(40) C(29) H(41) 109.5 no . . .
H(40) C(29) H(42) 109.5 no . . .
H(41) C(29) H(42) 109.5 no . . .

loop_
_geom_bond_atom_site_label_1
_geom_bond_atom_site_label_2
_geom_bond_distance
_geom_bond_publ_flag
_geom_bond_site_symmetry_1
_geom_bond_site_symmetry_2
Mo(1) S(1) 2.3740(13) yes . .
Mo(1) S(2) 2.3696(14) yes . .
Mo(1) S(3) 2.3623(13) yes . .
Mo(1) S(4) 2.3601(18) yes . .
Mo(1) S(5) 2.1495(16) yes . .
S(1) C(1) 1.735(5) yes . .
S(2) C(2) 1.774(4) yes . .
S(3) C(3) 1.748(6) yes . .
S(4) C(4) 1.770(8) yes . .
O(1) C(7) 1.178(7) yes . .
O(2) C(7) 1.346(7) yes . .
O(2) C(8) 1.426(8) yes . .
O(3) C(5) 1.196(6) yes . .
O(4) C(5) 1.337(6) yes . .
O(4) C(6) 1.434(7) yes . .
O(5) C(9) 1.354(12) yes . .
O(6) O(9) 1.537(13) yes . .
O(6) O(10) 1.183(13) yes . .
O(6) C(9) 1.051(12) yes . .
O(6) C(10) 1.501(15) yes . .
O(7) O(12) 1.71(2) yes . .
O(7) C(11) 1.421(15) yes . .
O(8) O(12) 0.77(2) yes . .
O(8) C(11) 1.143(16) yes . .
O(8) C(12) 1.521(16) yes . .
O(9) C(9) 1.440(12) yes . .
O(10) C(9) 1.334(12) yes . .
O(10) C(10) 1.520(15) yes . .
O(10) C(13) 1.464(14) yes . .
O(11) C(11) 1.441(14) yes . .
O(12) C(11) 1.177(19) yes . .
O(12) C(12) 1.60(2) yes . .
N(1) C(14) 1.514(8) yes . .
N(1) C(16) 1.536(7) yes . .
N(1) C(18) 1.505(8) yes . .
N(1) C(20) 1.532(8) yes . .
N(2) C(22) 1.554(8) yes . .
N(2) C(24) 1.577(10) yes . .
N(2) C(26) 1.488(9) yes . .
N(2) C(28) 1.452(9) yes . .
C(1) C(2) 1.353(7) yes . .
C(1) C(5) 1.507(7) yes . .
C(2) C(7) 1.476(7) yes . .
C(3) C(4) 1.358(10) yes . .
C(3) C(9) 1.459(11) yes . .
C(4) C(11) 1.449(10) yes . .
C(10) C(13) 0.97(2) yes . .
C(14) C(15) 1.484(11) yes . .
C(16) C(17) 1.529(10) yes . .
C(18) C(19) 1.487(11) yes . .
C(20) C(21) 1.545(10) yes . .
C(22) C(23) 1.511(9) yes . .
C(24) C(25) 1.542(11) yes . .
C(26) C(27) 1.678(12) yes . .
C(28) C(29) 1.650(12) yes . .
C(6) H(1) 0.950 no . .
C(6) H(2) 0.950 no . .
C(6) H(3) 0.950 no . .
C(8) H(4) 0.950 no . .
C(8) H(5) 0.950 no . .
C(8) H(6) 0.950 no . .
C(14) H(7) 0.950 no . .
C(14) H(8) 0.950 no . .
C(15) H(9) 0.950 no . .
C(15) H(10) 0.950 no . .
C(15) H(11) 0.950 no . .
C(16) H(12) 0.950 no . .
C(16) H(13) 0.950 no . .
C(17) H(14) 0.950 no . .
C(17) H(15) 0.950 no . .
C(17) H(16) 0.950 no . .
C(18) H(17) 0.950 no . .
C(18) H(18) 0.950 no . .
C(19) H(19) 0.950 no . .
C(19) H(20) 0.950 no . .
C(19) H(21) 0.950 no . .
C(20) H(22) 0.950 no . .
C(20) H(23) 0.950 no . .
C(21) H(24) 0.950 no . .
C(21) H(25) 0.950 no . .
C(21) H(26) 0.950 no . .
C(22) H(43) 0.950 no . .
C(22) H(44) 0.950 no . .
C(23) H(27) 0.950 no . .
C(23) H(28) 0.950 no . .
C(23) H(29) 0.950 no . .
C(24) H(45) 0.950 no . .
C(24) H(46) 0.950 no . .
C(25) H(30) 0.950 no . .
C(25) H(31) 0.950 no . .
C(25) H(32) 0.950 no . .
C(26) H(33) 0.950 no . .
C(26) H(34) 0.950 no . .
C(27) H(35) 0.950 no . .
C(27) H(36) 0.950 no . .
C(27) H(37) 0.950 no . .
C(28) H(38) 0.950 no . .
C(28) H(39) 0.950 no . .
C(29) H(40) 0.950 no . .
C(29) H(41) 0.950 no . .
C(29) H(42) 0.950 no . .

loop_
_geom_torsion_atom_site_label_1
_geom_torsion_atom_site_label_2
_geom_torsion_atom_site_label_3
_geom_torsion_atom_site_label_4
_geom_torsion
_geom_torsion_publ_flag
_geom_torsion_site_symmetry_1
_geom_torsion_site_symmetry_2
_geom_torsion_site_symmetry_3
_geom_torsion_site_symmetry_4
S(1) Mo(1) S(2) C(2) 8.30(17) ? . . . .
S(2) Mo(1) S(1) C(1) -8.71(17) ? . . . .
S(1) Mo(1) S(3) C(3) -80.8(2) ? . . . .
S(3) Mo(1) S(1) C(1) -79.96(19) ? . . . .
S(1) Mo(1) S(4) C(4) 150.66(19) ? . . . .
S(4) Mo(1) S(1) C(1) -151.84(17) ? . . . .
S(5) Mo(1) S(1) C(1) 99.45(17) ? . . . .
S(2) Mo(1) S(3) C(3) -151.8(2) ? . . . .
S(3) Mo(1) S(2) C(2) 150.81(18) ? . . . .
S(2) Mo(1) S(4) C(4) 79.3(2) ? . . . .
S(4) Mo(1) S(2) C(2) 80.07(19) ? . . . .
S(5) Mo(1) S(2) C(2) -98.57(18) ? . . . .
S(3) Mo(1) S(4) C(4) 8.36(19) ? . . . .
S(4) Mo(1) S(3) C(3) -8.5(2) ? . . . .
S(5) Mo(1) S(3) C(3) 99.9(2) ? . . . .
S(5) Mo(1) S(4) C(4) -102.09(19) ? . . . .
Mo(1) S(1) C(1) C(2) 8.1(4) ? . . . .
Mo(1) S(1) C(1) C(5) -175.7(3) ? . . . .
Mo(1) S(2) C(2) C(1) -6.7(4) ? . . . .
Mo(1) S(2) C(2) C(7) 176.5(3) ? . . . .
Mo(1) S(3) C(3) C(4) 7.5(5) ? . . . .
Mo(1) S(3) C(3) C(9) -177.6(4) ? . . . .
Mo(1) S(4) C(4) C(3) -7.1(4) ? . . . .
Mo(1) S(4) C(4) C(11) 175.8(4) ? . . . .
C(8) O(2) C(7) O(1) -2.9(8) ? . . . .
C(8) O(2) C(7) C(2) 179.2(4) ? . . . .
C(6) O(4) C(5) O(3) -0.6(8) ? . . . .
C(6) O(4) C(5) C(1) -175.8(5) ? . . . .
O(9) O(6) O(10) C(9) -54.7(7) ? . . . .
O(9) O(6) O(10) C(10) 72.5(8) ? . . . .
O(9) O(6) O(10) C(13) 70.2(9) ? . . . .
O(10) O(6) O(9) C(9) 59.9(8) ? . . . .
O(9) O(6) C(9) O(5) 79.2(12) ? . . . .
O(9) O(6) C(9) O(10) 121.0(7) ? . . . .
O(9) O(6) C(9) C(3) -122.9(8) ? . . . .
O(9) O(6) C(10) O(10) -114.0(8) ? . . . .
O(9) O(6) C(10) C(13) -110.4(15) ? . . . .
C(10) O(6) O(9) C(9) 123.0(10) ? . . . .
O(10) O(6) C(9) O(5) -41.8(12) ? . . . .
O(10) O(6) C(9) O(9) -121.0(7) ? . . . .
O(10) O(6) C(9) C(3) 116.1(8) ? . . . .
C(9) O(6) O(10) C(10) 127.2(9) ? . . . .
C(9) O(6) O(10) C(13) 124.9(9) ? . . . .
O(10) O(6) C(10) C(13) 3.7(14) ? . . . .
C(10) O(6) O(10) C(9) -127.2(9) ? . . . .
C(10) O(6) O(10) C(13) -2.3(9) ? . . . .
C(9) O(6) C(10) O(10) -57.4(10) ? . . . .
C(9) O(6) C(10) C(13) -53.7(19) ? . . . .
C(10) O(6) C(9) O(5) 12.7(17) ? . . . .
C(10) O(6) C(9) O(9) -66.4(10) ? . . . .
C(10) O(6) C(9) O(10) 54.6(10) ? . . . .
C(10) O(6) C(9) C(3) 170.7(9) ? . . . .
O(12) O(7) C(11) O(8) 20.5(12) ? . . . .
O(12) O(7) C(11) O(11) 117.5(12) ? . . . .
O(12) O(7) C(11) C(4) -125.5(13) ? . . . .
C(11) O(7) O(12) O(8) -31.7(18) ? . . . .
C(11) O(7) O(12) C(12) -105.7(14) ? . . . .
O(12) O(8) C(11) O(7) -33.6(19) ? . . . .
O(12) O(8) C(11) O(11) -127.2(17) ? . . . .
O(12) O(8) C(11) C(4) 111.7(19) ? . . . .
C(11) O(8) O(12) O(7) 27.7(14) ? . . . .
C(11) O(8) O(12) C(12) 121.8(10) ? . . . .
C(12) O(8) O(12) O(7) -94.1(15) ? . . . .
C(12) O(8) O(12) C(11) -121.8(10) ? . . . .
C(11) O(8) C(12) O(12) -65.7(18) ? . . . .
C(12) O(8) C(11) O(7) 36.7(16) ? . . . .
C(12) O(8) C(11) O(11) -56.8(13) ? . . . .
C(12) O(8) C(11) O(12) 70.3(18) ? . . . .
C(12) O(8) C(11) C(4) -178.0(10) ? . . . .
O(6) O(9) C(9) O(5) -134.5(9) ? . . . .
O(6) O(9) C(9) O(10) -49.2(7) ? . . . .
O(6) O(9) C(9) C(3) 109.4(11) ? . . . .
O(6) O(10) C(9) O(5) 150.9(9) ? . . . .
O(6) O(10) C(9) O(9) 59.3(8) ? . . . .
O(6) O(10) C(9) C(3) -99.9(10) ? . . . .
O(6) O(10) C(10) C(13) -176.4(14) ? . . . .
O(6) O(10) C(13) C(10) 3.4(13) ? . . . .
C(9) O(10) C(10) O(6) 37.4(7) ? . . . .
C(9) O(10) C(10) C(13) -139.0(12) ? . . . .
C(10) O(10) C(9) O(5) 103.5(8) ? . . . .
C(10) O(10) C(9) O(6) -47.5(8) ? . . . .
C(10) O(10) C(9) O(9) 11.8(10) ? . . . .
C(10) O(10) C(9) C(3) -147.3(8) ? . . . .
C(9) O(10) C(13) C(10) 52.6(15) ? . . . .
C(13) O(10) C(9) O(5) 73.8(11) ? . . . .
C(13) O(10) C(9) O(6) -77.1(11) ? . . . .
C(13) O(10) C(9) O(9) -17.8(13) ? . . . .
C(13) O(10) C(9) C(3) -176.9(9) ? . . . .
C(13) O(10) C(10) O(6) 176.4(14) ? . . . .
O(7) O(12) C(11) O(8) -149.6(17) ? . . . .
O(7) O(12) C(11) O(11) -86.4(10) ? . . . .
O(7) O(12) C(11) C(4) 117.1(16) ? . . . .
O(7) O(12) C(12) O(8) 114(2) ? . . . .
O(8) O(12) C(11) O(7) 149.6(17) ? . . . .
O(8) O(12) C(11) O(11) 63.1(19) ? . . . .
O(8) O(12) C(11) C(4) -93(2) ? . . . .
C(11) O(12) C(12) O(8) 57.0(17) ? . . . .
C(12) O(12) C(11) O(7) 91.3(12) ? . . . .
C(12) O(12) C(11) O(8) -58.2(16) ? . . . .
C(12) O(12) C(11) O(11) 4.9(19) ? . . . .
C(12) O(12) C(11) C(4) -151.6(12) ? . . . .
C(14) N(1) C(16) C(17) -64.2(7) ? . . . .
C(16) N(1) C(14) C(15) -65.9(7) ? . . . .
C(14) N(1) C(18) C(19) 175.0(6) ? . . . .
C(18) N(1) C(14) C(15) 173.1(6) ? . . . .
C(14) N(1) C(20) C(21) 60.7(7) ? . . . .
C(20) N(1) C(14) C(15) 51.1(8) ? . . . .
C(16) N(1) C(18) C(19) 53.7(7) ? . . . .
C(18) N(1) C(16) C(17) 55.4(7) ? . . . .
C(16) N(1) C(20) C(21) -178.7(5) ? . . . .
C(20) N(1) C(16) C(17) 173.9(6) ? . . . .
C(18) N(1) C(20) C(21) -60.2(7) ? . . . .
C(20) N(1) C(18) C(19) -61.4(7) ? . . . .
C(22) N(2) C(24) C(25) -65.3(7) ? . . . .
C(24) N(2) C(22) C(23) -60.9(8) ? . . . .
C(22) N(2) C(26) C(27) 66.6(7) ? . . . .
C(26) N(2) C(22) C(23) 49.6(8) ? . . . .
C(22) N(2) C(28) C(29) -178.5(6) ? . . . .
C(28) N(2) C(22) C(23) -179.2(7) ? . . . .
C(24) N(2) C(26) C(27) 179.8(6) ? . . . .
C(26) N(2) C(24) C(25) 177.1(6) ? . . . .
C(24) N(2) C(28) C(29) 66.1(7) ? . . . .
C(28) N(2) C(24) C(25) 50.9(8) ? . . . .
C(26) N(2) C(28) C(29) -50.6(8) ? . . . .
C(28) N(2) C(26) C(27) -59.1(8) ? . . . .
S(1) C(1) C(2) S(2) -1.0(6) ? . . . .
S(1) C(1) C(2) C(7) 175.9(3) ? . . . .
S(1) C(1) C(5) O(3) -89.6(6) ? . . . .
S(1) C(1) C(5) O(4) 85.4(5) ? . . . .
C(2) C(1) C(5) O(3) 86.5(7) ? . . . .
C(2) C(1) C(5) O(4) -98.5(5) ? . . . .
C(5) C(1) C(2) S(2) -176.8(3) ? . . . .
C(5) C(1) C(2) C(7) 0.0(6) ? . . . .
S(2) C(2) C(7) O(1) -174.1(4) ? . . . .
S(2) C(2) C(7) O(2) 3.7(6) ? . . . .
C(1) C(2) C(7) O(1) 9.0(8) ? . . . .
C(1) C(2) C(7) O(2) -173.2(4) ? . . . .
S(3) C(3) C(4) S(4) -0.3(5) ? . . . .
S(3) C(3) C(4) C(11) 176.6(4) ? . . . .
S(3) C(3) C(9) O(5) -115.9(6) ? . . . .
S(3) C(3) C(9) O(6) 80.8(9) ? . . . .
S(3) C(3) C(9) O(9) -7.3(11) ? . . . .
S(3) C(3) C(9) O(10) 147.7(7) ? . . . .
C(4) C(3) C(9) O(5) 58.9(9) ? . . . .
C(4) C(3) C(9) O(6) -104.4(9) ? . . . .
C(4) C(3) C(9) O(9) 167.6(8) ? . . . .
C(4) C(3) C(9) O(10) -37.5(11) ? . . . .
C(9) C(3) C(4) S(4) -175.0(5) ? . . . .
C(9) C(3) C(4) C(11) 2.0(9) ? . . . .
S(4) C(4) C(11) O(7) 13.7(9) ? . . . .
S(4) C(4) C(11) O(8) -131.0(12) ? . . . .
S(4) C(4) C(11) O(11) 117.2(8) ? . . . .
S(4) C(4) C(11) O(12) -85.6(16) ? . . . .
C(3) C(4) C(11) O(7) -163.3(7) ? . . . .
C(3) C(4) C(11) O(8) 52.0(14) ? . . . .
C(3) C(4) C(11) O(11) -59.8(10) ? . . . .
C(3) C(4) C(11) O(12) 97.4(17) ? . . . .
O(6) C(10) C(13) O(10) -2.9(11) ? . . . .
